data_2220373
loop_
_publ_author_name
'Ng, Seik Weng'

_publ_section_title
;
 Low-temperature redetermination of
 4-chloro-2-[tris(hydroxymethyl)methyliminomethyl]phenol as
 zwitterionic
 4-chloro-2-[tris(hydroxymethyl)methyliminiomethyl]phenolate
;
_journal_coeditor_code TK2330
_journal_issue 12
_journal_name_full 'Acta Crystallographica Section E'
_journal_page_first o2455
_journal_paper_doi 10.1107/S160053680803866X
_journal_volume 64
_journal_year 2008
_chemical_formula_iupac 'C11 H14 Cl N O4'
_chemical_formula_moiety 'C11 H14 Cl N O4'
_chemical_formula_sum 'C11 H14 Cl N O4'
_chemical_formula_weight 259.68
_chemical_name_systematic
;
4-chloro-2-[tris(hydroxymethyl)methyliminiomethyl]phenolate
;
_space_group_IT_number 2
_symmetry_cell_setting triclinic
_symmetry_space_group_name_Hall '-P 1'
_symmetry_space_group_name_H-M 'P -1'
_atom_sites_solution_hydrogens geom
_atom_sites_solution_primary direct
_atom_sites_solution_secondary difmap
_audit_creation_method SHELXL-97
_cell_angle_alpha 79.5200(10)
_cell_angle_beta 89.0310(10)
_cell_angle_gamma 85.2580(10)
_cell_formula_units_Z 4
_cell_length_a 7.01740(10)
_cell_length_b 10.19350(10)
_cell_length_c 16.7234(2)
_cell_measurement_reflns_used 6864
_cell_measurement_temperature 100(2)
_cell_measurement_theta_max 28.3
_cell_measurement_theta_min 2.2
_cell_volume 1172.27(3)
_computing_cell_refinement 'APEX2 (Bruker, 2007)'
_computing_data_collection 'APEX2 (Bruker, 2007)'
_computing_data_reduction 'SAINT (Bruker, 2007)'
_computing_molecular_graphics 'X-SEED (Barbour, 2001)'
_computing_publication_material 'pubCIF (Westrip, 2008)'
_computing_structure_refinement 'SHELXL97 (Sheldrick, 2008)'
_computing_structure_solution 'SHELXS97 (Sheldrick, 2008)'
_diffrn_ambient_temperature 100(2)
_diffrn_measured_fraction_theta_full 0.994
_diffrn_measured_fraction_theta_max 0.994
_diffrn_measurement_device_type 'Bruker SMART APEX'
_diffrn_measurement_method \w
_diffrn_radiation_monochromator graphite
_diffrn_radiation_source 'fine-focus sealed tube'
_diffrn_radiation_type MoK\a
_diffrn_radiation_wavelength 0.71073
_diffrn_reflns_av_R_equivalents 0.018
_diffrn_reflns_av_sigmaI/netI 0.022
_diffrn_reflns_limit_h_max 9
_diffrn_reflns_limit_h_min -9
_diffrn_reflns_limit_k_max 13
_diffrn_reflns_limit_k_min -13
_diffrn_reflns_limit_l_max 21
_diffrn_reflns_limit_l_min -21
_diffrn_reflns_number 11241
_diffrn_reflns_theta_full 27.5
_diffrn_reflns_theta_max 27.5
_diffrn_reflns_theta_min 1.2
_diffrn_standards_decay_% 0
_diffrn_standards_interval_count 0
_diffrn_standards_interval_time 0
_diffrn_standards_number 0
_exptl_absorpt_coefficient_mu 0.329
_exptl_absorpt_correction_T_max 0.984
_exptl_absorpt_correction_T_min 0.908
_exptl_absorpt_correction_type multi-scan
_exptl_absorpt_process_details '(SADABS; Sheldrick, 1996)'
_exptl_crystal_colour Yellow
_exptl_crystal_density_diffrn 1.471
_exptl_crystal_density_method 'not measured'
_exptl_crystal_description Prism
_exptl_crystal_F_000 544
_exptl_crystal_size_max 0.30
_exptl_crystal_size_mid 0.20
_exptl_crystal_size_min 0.05
_refine_diff_density_max 0.41
_refine_diff_density_min -0.74
_refine_ls_extinction_method none
_refine_ls_goodness_of_fit_ref 1.01
_refine_ls_hydrogen_treatment mixed
_refine_ls_matrix_type full
_refine_ls_number_parameters 360
_refine_ls_number_reflns 5361
_refine_ls_number_restraints 47
_refine_ls_restrained_S_all 1.05
_refine_ls_R_factor_all 0.047
_refine_ls_R_factor_gt 0.042
_refine_ls_shift/su_max 0.001
_refine_ls_shift/su_mean 0.001
_refine_ls_structure_factor_coef Fsqd
_refine_ls_weighting_details 'calc w=1/[\s^2^(Fo^2^)+(0.0573P)^2^+1.0948P] where P=(Fo^2^+2Fc^2^)/3'
_refine_ls_weighting_scheme calc
_refine_ls_wR_factor_gt 0.109
_refine_ls_wR_factor_ref 0.117
_reflns_number_gt 4771
_reflns_number_total 5361
_reflns_threshold_expression I>2\s(I)
_cod_data_source_file tk2330.cif
_cod_data_source_block I
_cod_depositor_comments
;
The following automatic conversions were performed:
'_symmetry_cell_setting' value 'Triclinic' changed to 'triclinic'
according to '/home/saulius/struct/CIF-dictionaries/cif_core.dic'
dictionary named 'cif_core.dic' version 2.4.1 from
2010-06-29.

'_exptl_absorpt_correction_type' value 'Multi-scan' changed
to 'multi-scan' according to
'/home/saulius/struct/CIF-dictionaries/cif_core.dic' dictionary named
'cif_core.dic' version 2.4.1 from 2010-06-29.

Automatic conversion script
Id: cif_fix_enum 1527 2010-12-29 10:47:43Z saulius 

The following automatic conversions were performed:

'_symmetry_cell_setting' value 'Triclinic' changed to 'triclinic'
according to /home/saulius/struct/CIF-dictionaries/cif_core.dic
dictionary named 'cif_core.dic' version 2.4.1 from
2010-06-29.

'_exptl_absorpt_correction_type' value 'Multi-scan'
changed to 'multi-scan' according to
/home/saulius/struct/CIF-dictionaries/cif_core.dic dictionary named
'cif_core.dic' version 2.4.1 from 2010-06-29.

Automatic conversion script
Id: cif_fix_values 1715 2011-07-08 13:25:40Z adriana 
;
_cod_original_cell_volume 1172.27(2)
_cod_database_code 2220373
_cod_database_fobs_code 2220373

loop_
_symmetry_equiv_pos_as_xyz
'x, y, z'
'-x, -y, -z'

loop_
_atom_site_type_symbol
_atom_site_label
_atom_site_fract_x
_atom_site_fract_y
_atom_site_fract_z
_atom_site_U_iso_or_equiv
_atom_site_adp_type
_atom_site_calc_flag
_atom_site_refinement_flags
_atom_site_occupancy
_atom_site_disorder_assembly
_atom_site_disorder_group
Cl Cl1 0.74259(7) 0.67565(5) 0.56473(3) 0.03176(13) Uani d . 1 . .
Cl Cl2 0.23984(7) 0.77985(6) 0.56151(3) 0.03809(15) Uani d . 1 . .
O O1 0.54240(19) 0.73990(13) 0.21969(8) 0.0239(3) Uani d . 1 . .
O O5 0.03446(18) 0.95420(12) 0.21807(8) 0.0246(3) Uani d U 1 . .
O O2 0.1961(3) 1.1785(2) 0.17629(14) 0.0204(4) Uani d PDU 0.535(2) A 1
H H2 0.1471 1.1063 0.1939 0.031 Uiso calc PR 0.535(2) A 1
O O2' 0.2372(5) 1.0814(4) 0.0932(2) 0.0204(4) Uani d PD 0.328(3) A 2
H H2' 0.1688 1.0397 0.1292 0.031 Uiso calc PR 0.328(3) A 2
O O2" 0.3318(13) 1.2743(9) 0.0813(5) 0.0204(4) Uani d P 0.137(3) A 3
H H2" 0.4077 1.3189 0.1015 0.031 Uiso calc PR 0.137(3) A 3
O O3 0.6388(3) 0.98149(19) 0.05581(12) 0.0256(4) Uani d PDU 0.650(3) A 1
H H3 0.7445 0.9411 0.0476 0.038 Uiso calc PR 0.650(3) A 1
O O3' 0.8488(9) 1.1295(10) 0.0883(6) 0.0256(4) Uani d PD 0.183(6) A 2
H H3' 0.8968 1.0856 0.1317 0.038 Uiso calc PR 0.183(6) A 2
O O3" 0.8481(9) 1.0984(11) 0.0690(7) 0.0256(4) Uani d PD 0.166(6) A 3
H H3" 0.8995 1.0227 0.0894 0.038 Uiso calc PR 0.166(6) A 3
O O4 0.6047(3) 1.35087(18) 0.13329(12) 0.0254(5) Uani d PDU 0.660(5) A 1
H H4 0.5375 1.4132 0.1492 0.038 Uiso calc PR 0.660(5) A 1
O O4' 0.5213(6) 1.2777(4) 0.2551(2) 0.0254(5) Uani d PD 0.34 A 2
H H4' 0.4631 1.3531 0.2394 0.038 Uiso calc PR 0.340(5) A 2
O O6 0.3862(2) 0.54296(15) 0.17552(10) 0.0241(5) Uani d PDU 0.835(6) B 1
H H6 0.4403 0.6031 0.1925 0.036 Uiso calc PR 0.835(6) B 1
O O6' 0.2819(11) 0.5226(7) 0.0539(5) 0.0241(5) Uani d PD 0.16 B 2
H H6' 0.1780 0.4913 0.0462 0.036 Uiso calc PR 0.165(6) B 2
O O7 -0.0249(2) 0.40172(15) 0.12281(10) 0.0251(5) Uani d PDU 0.831(6) B 1
H H7 0.0171 0.3226 0.1412 0.038 Uiso calc PR 0.831(6) B 1
O O7' 0.1139(11) 0.3978(7) 0.2403(4) 0.0251(5) Uani d PD 0.17 B 2
H H7' 0.2264 0.4154 0.2276 0.038 Uiso calc PR 0.169(6) B 2
O O8 -0.0449(2) 0.81865(13) 0.05073(8) 0.0336(3) Uani d . 1 B .
H H8 -0.0069 0.8306 0.0023 0.050 Uiso calc R 1 . .
N N1 0.5472(2) 0.99524(14) 0.21010(9) 0.0194(3) Uani d D 1 . .
H H1N 0.537(4) 0.9209(17) 0.1907(15) 0.043(7) Uiso d D 1 . .
N N2 0.0469(2) 0.70644(14) 0.20403(9) 0.0174(3) Uani d D 1 . .
H H2N 0.029(3) 0.7936(11) 0.1854(14) 0.033(6) Uiso d D 1 . .
C C1 0.5840(2) 0.72652(17) 0.29646(11) 0.0192(3) Uani d . 1 . .
C C2 0.6121(3) 0.59874(18) 0.34689(12) 0.0271(4) Uani d . 1 . .
H H2A 0.5990 0.5209 0.3243 0.032 Uiso calc R 1 . .
C C3 0.6579(3) 0.58514(18) 0.42746(12) 0.0268(4) Uani d . 1 . .
H H3A 0.6760 0.4983 0.4598 0.032 Uiso calc R 1 . .
C C4 0.6782(2) 0.69780(18) 0.46259(11) 0.0232(4) Uani d . 1 . .
C C5 0.6502(2) 0.82333(18) 0.41675(11) 0.0224(3) Uani d . 1 . .
H H5 0.6619 0.8996 0.4411 0.027 Uiso calc R 1 . .
C C6 0.6041(2) 0.84008(16) 0.33387(11) 0.0188(3) Uani d . 1 . .
C C7 0.5840(2) 0.97254(17) 0.28681(11) 0.0216(3) Uani d . 1 . .
H H7A 0.5984 1.0463 0.3131 0.026 Uiso calc R 1 . .
C C8 0.5387(2) 1.12384(17) 0.15371(10) 0.0203(3) Uani d . 1 A .
C C9 0.3328(3) 1.1578(2) 0.12391(13) 0.0329(4) Uani d D 1 . .
H H9A 0.3316 1.2392 0.0813 0.039 Uiso calc PR 0.535(2) A 1
H H9B 0.2978 1.0842 0.0972 0.039 Uiso calc PR 0.535(2) A 1
H H9C 0.2577 1.1804 0.1709 0.039 Uiso calc PR 0.328(3) A 2
H H9D 0.3335 1.2417 0.0834 0.039 Uiso calc PR 0.328(3) A 2
H H9E 0.2957 1.0929 0.0908 0.039 Uiso calc PR 0.137(3) A 3
H H9F 0.2433 1.1569 0.1704 0.039 Uiso calc PR 0.137(3) A 3
C C10 0.6699(3) 1.1019(2) 0.08285(13) 0.0338(5) Uani d D 1 . .
H H10A 0.6471 1.1782 0.0373 0.041 Uiso calc PR 0.650(3) A 1
H H10B 0.8048 1.0987 0.1000 0.041 Uiso calc PR 0.650(3) A 1
H H10C 0.6697 1.0070 0.0769 0.041 Uiso calc PR 0.183(6) A 2
H H10D 0.6146 1.1573 0.0325 0.041 Uiso calc PR 0.183(6) A 2
H H10E 0.6352 1.0150 0.0712 0.041 Uiso calc PR 0.166(6) A 3
H H10F 0.6163 1.1698 0.0371 0.041 Uiso calc PR 0.166(6) A 3
C C11 0.6064(3) 1.23560(18) 0.19279(12) 0.0289(4) Uani d D 1 . .
H H11A 0.5204 1.2514 0.2382 0.035 Uiso calc PR 0.660(5) A 1
H H11B 0.7372 1.2106 0.2146 0.035 Uiso calc PR 0.660(5) A 1
H H11C 0.7408 1.2083 0.2092 0.035 Uiso calc PR 0.340(5) A 2
H H11D 0.6095 1.3150 0.1489 0.035 Uiso calc PR 0.340(5) A 2
C C12 0.0782(2) 0.91510(17) 0.29366(12) 0.0216(3) Uani d . 1 . .
C C13 0.1062(3) 1.00731(19) 0.34634(14) 0.0292(4) Uani d . 1 . .
H H13 0.0916 1.1006 0.3253 0.035 Uiso calc R 1 . .
C C14 0.1531(3) 0.9650(2) 0.42592(15) 0.0335(5) Uani d . 1 . .
H H14 0.1714 1.0291 0.4593 0.040 Uiso calc R 1 . .
C C15 0.1751(3) 0.8282(2) 0.45953(12) 0.0271(4) Uani d . 1 . .
C C16 0.1489(2) 0.73448(18) 0.41255(11) 0.0219(3) Uani d . 1 . .
H H16 0.1619 0.6419 0.4357 0.026 Uiso calc R 1 . .
C C17 0.1027(2) 0.77585(16) 0.32963(11) 0.0187(3) Uani d . 1 . .
C C18 0.0882(2) 0.67582(16) 0.28079(10) 0.0175(3) Uani d . 1 . .
H H18 0.1095 0.5842 0.3053 0.021 Uiso calc R 1 . .
C C19 0.0507(2) 0.61584(16) 0.14497(10) 0.0172(3) Uani d . 1 B .
C C20 0.2570(2) 0.60202(17) 0.11302(11) 0.0213(3) Uani d D 1 . .
H H20A 0.2621 0.5465 0.0701 0.026 Uiso calc PR 0.835(6) B 1
H H20B 0.2959 0.6917 0.0884 0.026 Uiso calc PR 0.835(6) B 1
H H20C 0.2963 0.6924 0.0902 0.026 Uiso calc PR 0.165(6) B 2
H H20D 0.3425 0.5636 0.1593 0.026 Uiso calc PR 0.165(6) B 2
C C21 -0.0160(2) 0.47961(16) 0.18370(10) 0.0197(3) Uani d D 1 . .
H H21A 0.0747 0.4344 0.2267 0.024 Uiso calc PR 0.831(6) B 1
H H21B -0.1436 0.4914 0.2088 0.024 Uiso calc PR 0.831(6) B 1
H H21C -0.1389 0.4944 0.2119 0.024 Uiso calc PR 0.169(6) B 2
H H21D -0.0407 0.4299 0.1398 0.024 Uiso calc PR 0.169(6) B 2
C C22 -0.0847(3) 0.68282(17) 0.07586(11) 0.0229(3) Uani d . 1 . .
H H22A -0.0676 0.6350 0.0294 0.027 Uiso calc R 1 B .
H H22B -0.2189 0.6784 0.0947 0.027 Uiso calc R 1 . .

loop_
_atom_site_aniso_label
_atom_site_aniso_U_11
_atom_site_aniso_U_22
_atom_site_aniso_U_33
_atom_site_aniso_U_12
_atom_site_aniso_U_13
_atom_site_aniso_U_23
Cl1 0.0346(3) 0.0301(2) 0.0279(2) -0.00246(19) -0.01100(18) 0.00271(18)
Cl2 0.0343(3) 0.0474(3) 0.0384(3) 0.0139(2) -0.0164(2) -0.0295(2)
O1 0.0282(7) 0.0225(6) 0.0243(6) -0.0092(5) 0.0037(5) -0.0100(5)
O5 0.0241(6) 0.0153(6) 0.0333(7) -0.0013(5) 0.0054(5) -0.0018(5)
O2 0.0200(9) 0.0169(9) 0.0237(9) -0.0017(7) -0.0014(7) -0.0023(7)
O2' 0.0200(9) 0.0169(9) 0.0237(9) -0.0017(7) -0.0014(7) -0.0023(7)
O2" 0.0200(9) 0.0169(9) 0.0237(9) -0.0017(7) -0.0014(7) -0.0023(7)
O3 0.0374(10) 0.0208(9) 0.0184(9) 0.0056(7) 0.0022(7) -0.0069(7)
O3' 0.0374(10) 0.0208(9) 0.0184(9) 0.0056(7) 0.0022(7) -0.0069(7)
O3" 0.0374(10) 0.0208(9) 0.0184(9) 0.0056(7) 0.0022(7) -0.0069(7)
O4 0.0304(10) 0.0163(8) 0.0289(10) 0.0014(7) -0.0012(7) -0.0035(7)
O4' 0.0304(10) 0.0163(8) 0.0289(10) 0.0014(7) -0.0012(7) -0.0035(7)
O6 0.0191(8) 0.0217(8) 0.0350(9) -0.0028(6) -0.0028(6) -0.0135(6)
O6' 0.0191(8) 0.0217(8) 0.0350(9) -0.0028(6) -0.0028(6) -0.0135(6)
O7 0.0273(9) 0.0185(8) 0.0326(9) -0.0019(6) 0.0009(6) -0.0125(6)
O7' 0.0273(9) 0.0185(8) 0.0326(9) -0.0019(6) 0.0009(6) -0.0125(6)
O8 0.0575(10) 0.0221(7) 0.0194(6) -0.0016(6) -0.0017(6) 0.0000(5)
N1 0.0198(7) 0.0167(7) 0.0231(7) -0.0006(5) -0.0021(5) -0.0075(5)
N2 0.0191(7) 0.0132(6) 0.0200(7) -0.0008(5) 0.0024(5) -0.0042(5)
C1 0.0150(7) 0.0201(8) 0.0246(8) -0.0050(6) 0.0038(6) -0.0082(6)
C2 0.0326(10) 0.0189(8) 0.0318(10) -0.0069(7) 0.0093(8) -0.0088(7)
C3 0.0286(9) 0.0187(8) 0.0315(10) -0.0017(7) 0.0052(7) -0.0014(7)
C4 0.0185(8) 0.0250(9) 0.0250(9) -0.0013(6) -0.0032(6) -0.0020(7)
C5 0.0199(8) 0.0210(8) 0.0275(9) -0.0013(6) -0.0078(7) -0.0068(7)
C6 0.0145(7) 0.0181(8) 0.0244(8) -0.0002(6) -0.0039(6) -0.0059(6)
C7 0.0211(8) 0.0192(8) 0.0262(9) 0.0016(6) -0.0069(6) -0.0094(7)
C8 0.0208(8) 0.0198(8) 0.0203(8) -0.0005(6) 0.0008(6) -0.0044(6)
C9 0.0230(9) 0.0364(11) 0.0336(10) -0.0047(8) -0.0029(8) 0.0098(8)
C10 0.0383(11) 0.0307(10) 0.0367(11) -0.0115(8) 0.0183(9) -0.0150(8)
C11 0.0396(11) 0.0174(8) 0.0301(10) 0.0014(7) -0.0068(8) -0.0066(7)
C12 0.0132(7) 0.0175(8) 0.0360(10) -0.0019(6) 0.0056(6) -0.0101(7)
C13 0.0212(9) 0.0185(8) 0.0515(12) -0.0012(7) -0.0006(8) -0.0161(8)
C14 0.0225(9) 0.0308(10) 0.0549(13) 0.0016(7) -0.0065(8) -0.0292(9)
C15 0.0175(8) 0.0338(10) 0.0344(10) 0.0042(7) -0.0049(7) -0.0202(8)
C16 0.0174(8) 0.0230(8) 0.0273(9) 0.0019(6) -0.0009(6) -0.0114(7)
C17 0.0136(7) 0.0185(8) 0.0261(8) -0.0013(6) 0.0024(6) -0.0096(6)
C18 0.0161(7) 0.0150(7) 0.0219(8) -0.0011(6) 0.0022(6) -0.0052(6)
C19 0.0191(8) 0.0158(7) 0.0176(7) -0.0014(6) 0.0016(6) -0.0056(6)
C20 0.0204(8) 0.0213(8) 0.0236(8) -0.0034(6) 0.0042(6) -0.0076(6)
C21 0.0211(8) 0.0167(7) 0.0225(8) -0.0037(6) 0.0018(6) -0.0054(6)
C22 0.0251(9) 0.0214(8) 0.0215(8) 0.0007(7) -0.0012(7) -0.0036(6)

loop_
_atom_type_symbol
_atom_type_description
_atom_type_scat_dispersion_real
_atom_type_scat_dispersion_imag
_atom_type_scat_source
C C 0.0033 0.0016 'International Tables Vol C Tables 4.2.6.8 and 6.1.1.4'
H H 0.0000 0.0000 'International Tables Vol C Tables 4.2.6.8 and 6.1.1.4'
N N 0.0061 0.0033 'International Tables Vol C Tables 4.2.6.8 and 6.1.1.4'
O O 0.0106 0.0060 'International Tables Vol C Tables 4.2.6.8 and 6.1.1.4'
Cl Cl 0.1484 0.1585 'International Tables Vol C Tables 4.2.6.8 and 6.1.1.4'

loop_
_geom_angle_atom_site_label_1
_geom_angle_atom_site_label_2
_geom_angle_atom_site_label_3
_geom_angle
C9 O2 H2 109.5
C9 O2' H2' 109.5
C9 O2" H2" 109.5
C10 O3 H3 109.5
C10 O3' H3' 109.5
C10 O3" H3" 109.5
C11 O4 H4 109.5
C11 O4' H4' 109.5
C20 O6 H6 109.5
C20 O6' H6' 109.5
C21 O7 H7 109.5
C21 O7' H7' 109.5
C22 O8 H8 109.5
C7 N1 C8 127.86(14)
C7 N1 H1N 112.8(18)
C8 N1 H1N 119.1(18)
C18 N2 C19 127.48(14)
C18 N2 H2N 114.0(16)
C19 N2 H2N 118.0(16)
O1 C1 C2 121.63(15)
O1 C1 C6 121.54(15)
C2 C1 C6 116.83(16)
C3 C2 C1 121.40(16)
C3 C2 H2A 119.3
C1 C2 H2A 119.3
C2 C3 C4 120.73(17)
C2 C3 H3A 119.6
C4 C3 H3A 119.6
C5 C4 C3 120.11(17)
C5 C4 Cl1 120.71(14)
C3 C4 Cl1 119.18(14)
C4 C5 C6 120.31(16)
C4 C5 H5 119.8
C6 C5 H5 119.8
C5 C6 C1 120.61(15)
C5 C6 C7 118.89(15)
C1 C6 C7 120.46(15)
N1 C7 C6 122.31(15)
N1 C7 H7A 118.8
C6 C7 H7A 118.8
N1 C8 C11 112.26(14)
N1 C8 C10 105.88(15)
C11 C8 C10 109.77(15)
N1 C8 C9 108.14(14)
C11 C8 C9 110.66(16)
C10 C8 C9 110.00(16)
O2' C9 C8 124.6(2)
O2" C9 C8 104.9(4)
O2 C9 C8 119.54(19)
O2' C9 H9A 103.4
O2 C9 H9A 107.4
C8 C9 H9A 107.4
O2" C9 H9B 118.1
O2 C9 H9B 107.4
C8 C9 H9B 107.4
H9A C9 H9B 107.0
O2' C9 H9C 106.2
C8 C9 H9C 106.2
H9A C9 H9C 108.2
H9B C9 H9C 120.1
O2' C9 H9D 106.2
O2 C9 H9D 106.2
C8 C9 H9D 106.2
H9B C9 H9D 109.8
O2" C9 H9E 110.8
O2 C9 H9E 110.1
C8 C9 H9E 110.8
O2" C9 H9F 110.8
C8 C9 H9F 110.8
H9E C9 H9F 108.8
O3' C10 C8 116.5(5)
O3 C10 C8 111.74(16)
O3 C10 H10A 109.3
C8 C10 H10A 109.3
O3 C10 H10B 109.3
C8 C10 H10B 109.3
H10A C10 H10B 107.9
O3' C10 H10C 108.2
C8 C10 H10C 108.2
O3' C10 H10D 108.2
C8 C10 H10D 108.2
H10C C10 H10D 107.3
C8 C10 H10E 103.1
O3" C10 H10F 103.1
O3' C10 H10F 104.6
O3 C10 H10F 101.4
C8 C10 H10F 103.1
H10E C10 H10F 105.1
O4' C11 O4 103.6(2)
O4' C11 C8 123.9(2)
O4 C11 C8 107.90(16)
O4 C11 H11A 110.1
C8 C11 H11A 110.1
O4' C11 H11B 100.6
O4 C11 H11B 110.1
C8 C11 H11B 110.1
H11A C11 H11B 108.4
O4' C11 H11C 106.4
O4 C11 H11C 108.0
C8 C11 H11C 106.4
O4' C11 H11D 106.4
C8 C11 H11D 106.4
H11B C11 H11D 108.8
H11C C11 H11D 106.4
O5 C12 C13 122.12(16)
O5 C12 C17 121.79(15)
C13 C12 C17 116.09(17)
C14 C13 C12 121.68(18)
C14 C13 H13 119.2
C12 C13 H13 119.2
C13 C14 C15 120.98(17)
C13 C14 H14 119.5
C15 C14 H14 119.5
C16 C15 C14 120.36(19)
C16 C15 Cl2 120.69(16)
C14 C15 Cl2 118.94(14)
C15 C16 C17 119.69(17)
C15 C16 H16 120.2
C17 C16 H16 120.2
C16 C17 C18 118.51(15)
C16 C17 C12 121.20(15)
C18 C17 C12 120.24(16)
N2 C18 C17 121.93(15)
N2 C18 H18 119.0
C17 C18 H18 119.0
N2 C19 C21 111.20(13)
N2 C19 C22 106.69(13)
C21 C19 C22 109.93(14)
N2 C19 C20 107.43(13)
C21 C19 C20 111.18(14)
C22 C19 C20 110.29(14)
O6' C20 O6 105.2(4)
O6' C20 C19 114.2(3)
O6 C20 C19 111.78(14)
O6 C20 H20A 109.3
C19 C20 H20A 109.3
O6' C20 H20B 106.9
O6 C20 H20B 109.3
C19 C20 H20B 109.3
H20A C20 H20B 107.9
O6' C20 H20C 108.7
O6 C20 H20C 108.0
C19 C20 H20C 108.7
H20A C20 H20C 109.8
O6' C20 H20D 108.7
C19 C20 H20D 108.7
H20A C20 H20D 112.6
H20B C20 H20D 109.0
H20C C20 H20D 107.6
O7 C21 O7' 101.9(3)
O7 C21 C19 108.48(14)
O7' C21 C19 115.5(3)
O7 C21 H21A 110.0
C19 C21 H21A 110.0
O7 C21 H21B 110.0
O7' C21 H21B 110.7
C19 C21 H21B 110.0
H21A C21 H21B 108.4
O7 C21 H21C 114.3
O7' C21 H21C 108.4
C19 C21 H21C 108.4
H21A C21 H21C 105.6
O7' C21 H21D 108.4
C19 C21 H21D 108.4
H21A C21 H21D 116.7
H21B C21 H21D 103.1
H21C C21 H21D 107.5
O8 C22 C19 109.62(14)
O8 C22 H22A 109.7
C19 C22 H22A 109.7
O8 C22 H22B 109.7
C19 C22 H22B 109.7
H22A C22 H22B 108.2

loop_
_geom_bond_atom_site_label_1
_geom_bond_atom_site_label_2
_geom_bond_distance
Cl1 C4 1.7442(19)
Cl2 C15 1.744(2)
O1 C1 1.302(2)
O5 C12 1.289(2)
O2 C9 1.318(3)
O2 H2 0.8400
O2' C9 1.251(4)
O2' H2' 0.8400
O2" C9 1.268(9)
O2" H2" 0.8400
O3 C10 1.417(3)
O3 H3 0.8400
O3' C10 1.318(6)
O3' H3' 0.8400
O3" C10 1.266(6)
O3" H3" 0.8400
O4 C11 1.394(3)
O4 H4 0.8400
O4' C11 1.313(4)
O4' H4' 0.8400
O6 C20 1.411(2)
O6 H6 0.8400
O6' C20 1.389(6)
O6' H6' 0.8400
O7 C21 1.405(2)
O7 H7 0.8400
O7' C21 1.428(6)
O7' H7' 0.8400
O8 C22 1.421(2)
O8 H8 0.8400
N1 C7 1.288(2)
N1 C8 1.467(2)
N1 H1N 0.885(10)
N2 C18 1.297(2)
N2 C19 1.468(2)
N2 H2N 0.886(10)
C1 C2 1.418(2)
C1 C6 1.430(2)
C2 C3 1.370(3)
C2 H2A 0.9500
C3 C4 1.400(3)
C3 H3A 0.9500
C4 C5 1.368(2)
C5 C6 1.405(2)
C5 H5 0.9500
C6 C7 1.431(2)
C7 H7A 0.9500
C8 C11 1.524(2)
C8 C10 1.526(2)
C8 C9 1.528(3)
C9 H9A 0.9900
C9 H9B 0.9900
C9 H9C 0.9900
C9 H9D 0.9900
C9 H9E 0.9900
C9 H9F 0.9900
C10 H10A 0.9900
C10 H10B 0.9900
C10 H10C 0.9900
C10 H10D 0.9900
C10 H10E 0.9900
C10 H10F 0.9900
C11 H11A 0.9900
C11 H11B 0.9900
C11 H11C 0.9900
C11 H11D 0.9900
C12 C13 1.427(2)
C12 C17 1.435(2)
C13 C14 1.360(3)
C13 H13 0.9500
C14 C15 1.402(3)
C14 H14 0.9500
C15 C16 1.368(2)
C16 C17 1.409(2)
C16 H16 0.9500
C17 C18 1.428(2)
C18 H18 0.9500
C19 C21 1.529(2)
C19 C22 1.532(2)
C19 C20 1.539(2)
C20 H20A 0.9900
C20 H20B 0.9900
C20 H20C 0.9900
C20 H20D 0.9900
C21 H21A 0.9900
C21 H21B 0.9900
C21 H21C 0.9900
C21 H21D 0.9900
C22 H22A 0.9900
C22 H22B 0.9900

loop_
_geom_hbond_atom_site_label_D
_geom_hbond_atom_site_label_H
_geom_hbond_atom_site_label_A
_geom_hbond_distance_DH
_geom_hbond_distance_HA
_geom_hbond_distance_DA
_geom_hbond_angle_DHA
_geom_hbond_publ_flag
N1 H1n O1 0.870(10) 1.82(2) 2.582(2) 143(2) no
N2 H2n O5 0.870(10) 1.82(2) 2.573(2) 141(2) no

loop_
_geom_torsion_atom_site_label_1
_geom_torsion_atom_site_label_2
_geom_torsion_atom_site_label_3
_geom_torsion_atom_site_label_4
_geom_torsion
O1 C1 C2 C3 179.32(17)
C6 C1 C2 C3 -0.5(3)
C1 C2 C3 C4 0.0(3)
C2 C3 C4 C5 0.8(3)
C2 C3 C4 Cl1 -178.35(15)
C3 C4 C5 C6 -1.1(3)
Cl1 C4 C5 C6 178.02(13)
C4 C5 C6 C1 0.6(3)
C4 C5 C6 C7 -177.26(16)
O1 C1 C6 C5 -179.64(15)
C2 C1 C6 C5 0.2(2)
O1 C1 C6 C7 -1.8(2)
C2 C1 C6 C7 178.03(16)
C8 N1 C7 C6 -174.53(16)
C5 C6 C7 N1 178.05(16)
C1 C6 C7 N1 0.2(3)
C7 N1 C8 C11 7.8(2)
C7 N1 C8 C10 127.59(19)
C7 N1 C8 C9 -114.5(2)
N1 C8 C9 O2' -52.8(3)
C11 C8 C9 O2' -176.2(3)
C10 C8 C9 O2' 62.4(3)
N1 C8 C9 O2" 174.6(5)
C11 C8 C9 O2" 51.2(5)
C10 C8 C9 O2" -70.2(5)
N1 C8 C9 O2 63.7(2)
C11 C8 C9 O2 -59.6(2)
C10 C8 C9 O2 178.90(19)
N1 C8 C10 O3" -80.6(7)
C11 C8 C10 O3" 40.8(7)
C9 C8 C10 O3" 162.8(7)
N1 C8 C10 O3' -92.1(5)
C11 C8 C10 O3' 29.3(5)
C9 C8 C10 O3' 151.3(4)
N1 C8 C10 O3 46.0(2)
C11 C8 C10 O3 167.35(18)
C9 C8 C10 O3 -70.7(2)
N1 C8 C11 O4' -62.9(3)
C10 C8 C11 O4' 179.7(3)
C9 C8 C11 O4' 58.1(3)
N1 C8 C11 O4 176.23(16)
C10 C8 C11 O4 58.8(2)
C9 C8 C11 O4 -62.8(2)
O5 C12 C13 C14 -179.70(17)
C17 C12 C13 C14 0.0(3)
C12 C13 C14 C15 -0.3(3)
C13 C14 C15 C16 -0.2(3)
C13 C14 C15 Cl2 178.80(15)
C14 C15 C16 C17 1.0(3)
Cl2 C15 C16 C17 -177.95(13)
C15 C16 C17 C18 176.05(16)
C15 C16 C17 C12 -1.4(3)
O5 C12 C17 C16 -179.45(15)
C13 C12 C17 C16 0.9(2)
O5 C12 C17 C18 3.2(2)
C13 C12 C17 C18 -176.51(15)
C19 N2 C18 C17 171.78(15)
C16 C17 C18 N2 -179.76(15)
C12 C17 C18 N2 -2.3(2)
C18 N2 C19 C21 36.7(2)
C18 N2 C19 C22 156.57(16)
C18 N2 C19 C20 -85.16(19)
N2 C19 C20 O6' -177.7(4)
C21 C19 C20 O6' 60.4(4)
C22 C19 C20 O6' -61.8(4)
N2 C19 C20 O6 62.94(17)
C21 C19 C20 O6 -58.93(18)
C22 C19 C20 O6 178.86(14)
N2 C19 C21 O7 175.00(14)
C22 C19 C21 O7 57.08(18)
C20 C19 C21 O7 -65.33(18)
N2 C19 C21 O7' -71.5(4)
C22 C19 C21 O7' 170.6(4)
C20 C19 C21 O7' 48.2(4)
N2 C19 C22 O8 48.05(18)
C21 C19 C22 O8 168.73(14)
C20 C19 C22 O8 -68.33(18)
